data_7230882
loop_
_publ_author_name
'Herold, Sebastian'
'Bafaluy, Daniel'
'Mu\~niz, Kilian'

_publ_section_title
;
 Anodic benzylic C(sp3)--H amination: unified access to pyrrolidines and
 piperidines
;
_journal_issue 14
_journal_name_full 'Green Chemistry'
_journal_page_first 3191
_journal_paper_doi 10.1039/C8GC01411F
_journal_volume 20
_journal_year 2018
_chemical_formula_sum 'C18 H19 N O2 S'
_chemical_formula_weight 313.40
_space_group_IT_number 2
_space_group_name_Hall '-P 1'
_space_group_name_H-M_alt 'P -1'
_symmetry_cell_setting triclinic
_symmetry_space_group_name_Hall '-P 1'
_symmetry_space_group_name_H-M 'P -1'
_atom_sites_solution_hydrogens geom
_audit_creation_method SHELXL-2014/7
_audit_update_record
;
2018-05-03 deposited with the CCDC.
2018-06-08 downloaded from the CCDC.
;
_cell_angle_alpha 105.035(5)
_cell_angle_beta 98.430(5)
_cell_angle_gamma 102.959(5)
_cell_formula_units_Z 2
_cell_length_a 8.9159(18)
_cell_length_b 9.2280(19)
_cell_length_c 10.159(2)
_cell_measurement_reflns_used 4004
_cell_measurement_temperature 100(2)
_cell_measurement_theta_max 30.59
_cell_measurement_theta_min 2.38
_cell_volume 767.8(3)
_computing_cell_refinement 'Bruker APEX2 v2014.9-0'
_computing_data_collection 'Bruker APEX2 v2014.9-0'
_computing_data_reduction 'Bruker SAINT V7.60A'
_computing_molecular_graphics 'Bruker SHELXTL'
_computing_publication_material 'Bruker SHELXTL'
_computing_structure_refinement 'SHELXL-2014 (Sheldrick, 2014)'
_computing_structure_solution Sir2011
_diffrn_ambient_temperature 100(2)
_diffrn_detector_area_resol_mean 512
_diffrn_detector_type '4K CCD area detector APEX II'
_diffrn_measured_fraction_theta_full 0.969
_diffrn_measured_fraction_theta_max 0.902
_diffrn_measurement_device_type 'APEX DUO Kappa 4-axis goniometer'
_diffrn_measurement_method
;
 Fullsphere data collection, phi and omega scans
;
_diffrn_measurement_specimen_support 'magnetic support with MicroMount'
_diffrn_radiation_monochromator 'Quazar MX Multilayer Optics'
_diffrn_radiation_type MoK\a
_diffrn_radiation_wavelength 0.71073
_diffrn_reflns_av_R_equivalents 0.0218
_diffrn_reflns_av_unetI/netI 0.0297
_diffrn_reflns_Laue_measured_fraction_full 0.969
_diffrn_reflns_Laue_measured_fraction_max 0.902
_diffrn_reflns_limit_h_max 10
_diffrn_reflns_limit_h_min -12
_diffrn_reflns_limit_k_max 13
_diffrn_reflns_limit_k_min -9
_diffrn_reflns_limit_l_max 14
_diffrn_reflns_limit_l_min -14
_diffrn_reflns_number 7780
_diffrn_reflns_point_group_measured_fraction_full 0.969
_diffrn_reflns_point_group_measured_fraction_max 0.902
_diffrn_reflns_theta_full 25.242
_diffrn_reflns_theta_max 30.608
_diffrn_reflns_theta_min 2.127
_diffrn_source 'Microfocus source E025 IuS'
_diffrn_source_current 0.6
_diffrn_source_power 50
_diffrn_source_size '0.2 mm x 0.2 mm fine focus'
_diffrn_source_type 'Bruker APEX DUO'
_exptl_absorpt_coefficient_mu 0.218
_exptl_absorpt_correction_T_max 0.989
_exptl_absorpt_correction_T_min 0.761
_exptl_absorpt_correction_type multi-scan
_exptl_absorpt_process_details
; 
 SADABS Version 2008/1 Bruker-Nonius
 Blessing, Acta Cryst. (1995) A51 33-38
;
_exptl_crystal_colour yellow
_exptl_crystal_density_diffrn 1.356
_exptl_crystal_description Plate
_exptl_crystal_F_000 332
_exptl_crystal_size_max 0.20
_exptl_crystal_size_mid 0.10
_exptl_crystal_size_min 0.05
_refine_diff_density_max 0.429
_refine_diff_density_min -0.415
_refine_diff_density_rms 0.057
_refine_ls_extinction_method none
_refine_ls_goodness_of_fit_ref 1.066
_refine_ls_hydrogen_treatment constr
_refine_ls_matrix_type full
_refine_ls_number_parameters 200
_refine_ls_number_reflns 4257
_refine_ls_number_restraints 0
_refine_ls_restrained_S_all 1.066
_refine_ls_R_factor_all 0.0476
_refine_ls_R_factor_gt 0.0389
_refine_ls_shift/su_max 0.002
_refine_ls_shift/su_mean 0.000
_refine_ls_structure_factor_coef Fsqd
_refine_ls_weighting_details 'w=1/[\s^2^(Fo^2^)+(0.0473P)^2^+0.4052P] where P=(Fo^2^+2Fc^2^)/3'
_refine_ls_weighting_scheme calc
_refine_ls_wR_factor_gt 0.1008
_refine_ls_wR_factor_ref 0.1063
_reflns_Friedel_coverage 0.000
_reflns_number_gt 3630
_reflns_number_total 4257
_reflns_threshold_expression 'I > 2\s(I)'
_cod_data_source_file c8gc01411f2.cif
_cod_data_source_block SHE939c
_cod_depositor_comments
;
The following automatic conversions were performed:

'_symmetry_cell_setting' value 'Triclinic' changed to 'triclinic'
according to
/home/data/users/saulius/crontab/automatic-downloads/rss-feeds/RSC/lib/dictionaries/cif_core.dic
dictionary named 'cif_core.dic' version 2.4.2 from 2011-04-26.

'_exptl_absorpt_correction_type' value 'Multi-scan' changed to
'multi-scan' according to
/home/data/users/saulius/crontab/automatic-downloads/rss-feeds/RSC/lib/dictionaries/cif_core.dic
dictionary named 'cif_core.dic' version 2.4.2 from 2011-04-26.

Automatic conversion script
Id: cif_fix_values 4973 2017-02-22 13:04:09Z antanas 

 Adding full bibliography for 7230882--7230883.cif.
;
_cod_original_cell_volume 767.9(3)
_cod_original_sg_symbol_H-M P-1
_cod_database_code 7230882
_shelx_shelxl_version_number 2014/7
_shelx_space_group_comment
;
The symmetry employed for this shelxl refinement is uniquely defined
by the following loop, which should always be used as a source of
symmetry information in preference to the above space-group names.
They are only intended as comments.
;
_shelx_estimated_absorpt_t_min 0.958
_shelx_estimated_absorpt_t_max 0.989

loop_
_space_group_symop_operation_xyz
'x, y, z'
'-x, -y, -z'

loop_
_atom_site_label
_atom_site_type_symbol
_atom_site_fract_x
_atom_site_fract_y
_atom_site_fract_z
_atom_site_U_iso_or_equiv
_atom_site_adp_type
_atom_site_occupancy
_atom_site_site_symmetry_order
_atom_site_calc_flag
_atom_site_refinement_flags_posn
_atom_site_refinement_flags_adp
C1 C 0.31367(16) 0.52320(16) 0.67669(14) 0.0183(3) Uani 1 1 d . .
H1A H 0.3337 0.6005 0.6250 0.022 Uiso 1 1 calc R U
H1AB H 0.4124 0.4946 0.7010 0.022 Uiso 1 1 calc R U
C2 C 0.25867(16) 0.59196(15) 0.80926(14) 0.0178(3) Uani 1 1 d . .
H2 H 0.3388 0.6898 0.8703 0.021 Uiso 1 1 calc R U
C3 C 0.09941(18) 0.62518(17) 0.76470(17) 0.0232(3) Uani 1 1 d . .
H3A H 0.1121 0.6965 0.7067 0.028 Uiso 1 1 calc R U
H3AB H 0.0643 0.6762 0.8485 0.028 Uiso 1 1 calc R U
C4 C -0.02555(17) 0.46926(17) 0.68013(15) 0.0198(3) Uani 1 1 d . .
H4A H -0.1110 0.4488 0.7307 0.024 Uiso 1 1 calc R U
H4AB H -0.0725 0.4757 0.5880 0.024 Uiso 1 1 calc R U
C5 C 0.05491(15) 0.33590(16) 0.66035(13) 0.0153(2) Uani 1 1 d . .
H5 H -0.0211 0.2338 0.6029 0.018 Uiso 1 1 calc R U
C6 C 0.12254(15) 0.33091(15) 0.80347(13) 0.0140(2) Uani 1 1 d . .
C7 C 0.08029(17) 0.20763(16) 0.85742(14) 0.0172(3) Uani 1 1 d . .
H7 H 0.0050 0.1130 0.8018 0.021 Uiso 1 1 calc R U
C8 C 0.15063(18) 0.22543(18) 0.99499(15) 0.0211(3) Uani 1 1 d . .
H8 H 0.1223 0.1426 1.0339 0.025 Uiso 1 1 calc R U
C9 C 0.26180(18) 0.36363(19) 1.07525(14) 0.0234(3) Uani 1 1 d . .
H9 H 0.3096 0.3741 1.1684 0.028 Uiso 1 1 calc R U
C10 C 0.30405(17) 0.48702(17) 1.02068(14) 0.0204(3) Uani 1 1 d . .
H10 H 0.3809 0.5809 1.0758 0.024 Uiso 1 1 calc R U
C11 C 0.23243(16) 0.47114(15) 0.88464(13) 0.0155(2) Uani 1 1 d . .
C12 C 0.35693(16) 0.16811(15) 0.57995(13) 0.0165(3) Uani 1 1 d . .
C13 C 0.52109(17) 0.22086(16) 0.60709(14) 0.0189(3) Uani 1 1 d . .
H13 H 0.5710 0.2962 0.5675 0.023 Uiso 1 1 calc R U
C14 C 0.61054(17) 0.16185(16) 0.69268(15) 0.0198(3) Uani 1 1 d . .
H14 H 0.7223 0.1957 0.7098 0.024 Uiso 1 1 calc R U
C15 C 0.53902(17) 0.05347(16) 0.75414(14) 0.0192(3) Uani 1 1 d . .
C16 C 0.37498(18) 0.00168(16) 0.72434(16) 0.0214(3) Uani 1 1 d . .
H16 H 0.3250 -0.0728 0.7648 0.026 Uiso 1 1 calc R U
C17 C 0.28304(17) 0.05667(15) 0.63681(15) 0.0190(3) Uani 1 1 d . .
H17 H 0.1713 0.0188 0.6160 0.023 Uiso 1 1 calc R U
C18 C 0.6383(2) -0.00577(18) 0.85018(17) 0.0264(3) Uani 1 1 d . .
H18A H 0.6749 -0.0892 0.7945 0.040 Uiso 1 1 calc R U
H18B H 0.5751 -0.0464 0.9105 0.040 Uiso 1 1 calc R U
H18C H 0.7294 0.0799 0.9079 0.040 Uiso 1 1 calc R U
N1 N 0.18587(13) 0.38215(13) 0.58949(11) 0.0155(2) Uani 1 1 d . .
O1 O 0.34037(13) 0.33282(13) 0.40995(10) 0.0234(2) Uani 1 1 d . .
O2 O 0.09905(12) 0.12966(13) 0.40272(10) 0.0247(2) Uani 1 1 d . .
S1 S 0.24035(4) 0.25030(4) 0.48112(3) 0.01732(9) Uani 1 1 d . .

loop_
_atom_site_aniso_label
_atom_site_aniso_U_11
_atom_site_aniso_U_22
_atom_site_aniso_U_33
_atom_site_aniso_U_23
_atom_site_aniso_U_13
_atom_site_aniso_U_12
C1 0.0155(6) 0.0184(6) 0.0170(6) 0.0042(5) 0.0031(5) -0.0014(5)
C2 0.0164(6) 0.0145(6) 0.0188(6) 0.0023(5) 0.0039(5) 0.0004(5)
C3 0.0211(7) 0.0184(6) 0.0319(8) 0.0091(6) 0.0066(6) 0.0064(5)
C4 0.0152(6) 0.0243(7) 0.0222(6) 0.0106(5) 0.0049(5) 0.0054(5)
C5 0.0121(6) 0.0192(6) 0.0123(5) 0.0044(5) 0.0028(4) 0.0003(5)
C6 0.0142(6) 0.0159(6) 0.0114(5) 0.0025(4) 0.0036(4) 0.0044(5)
C7 0.0172(6) 0.0178(6) 0.0175(6) 0.0053(5) 0.0068(5) 0.0047(5)
C8 0.0226(7) 0.0279(7) 0.0203(6) 0.0135(6) 0.0098(5) 0.0111(6)
C9 0.0215(7) 0.0373(8) 0.0136(6) 0.0087(6) 0.0042(5) 0.0112(6)
C10 0.0173(7) 0.0253(7) 0.0135(6) -0.0003(5) 0.0018(5) 0.0040(5)
C11 0.0153(6) 0.0164(6) 0.0128(5) 0.0011(4) 0.0040(4) 0.0033(5)
C12 0.0159(6) 0.0175(6) 0.0122(5) -0.0011(4) 0.0048(4) 0.0019(5)
C13 0.0172(7) 0.0199(6) 0.0178(6) 0.0047(5) 0.0069(5) 0.0011(5)
C14 0.0158(7) 0.0196(6) 0.0216(6) 0.0033(5) 0.0062(5) 0.0022(5)
C15 0.0228(7) 0.0156(6) 0.0200(6) 0.0025(5) 0.0091(5) 0.0072(5)
C16 0.0231(7) 0.0146(6) 0.0278(7) 0.0057(5) 0.0122(6) 0.0042(5)
C17 0.0161(6) 0.0142(6) 0.0230(6) 0.0013(5) 0.0076(5) -0.0001(5)
C18 0.0291(8) 0.0268(7) 0.0298(8) 0.0119(6) 0.0114(6) 0.0131(6)
N1 0.0124(5) 0.0195(5) 0.0123(5) 0.0042(4) 0.0034(4) 0.0002(4)
O1 0.0214(5) 0.0344(6) 0.0138(4) 0.0092(4) 0.0066(4) 0.0022(4)
O2 0.0171(5) 0.0307(6) 0.0150(5) -0.0027(4) -0.0005(4) -0.0019(4)
S1 0.01412(17) 0.02361(17) 0.00965(14) 0.00180(11) 0.00229(11) 0.00014(12)

loop_
_atom_type_symbol
_atom_type_description
_atom_type_scat_dispersion_real
_atom_type_scat_dispersion_imag
_atom_type_scat_source
C C 0.0033 0.0016 'International Tables Vol C Tables 4.2.6.8 and 6.1.1.4'
N N 0.0061 0.0033 'International Tables Vol C Tables 4.2.6.8 and 6.1.1.4'
O O 0.0106 0.0060 'International Tables Vol C Tables 4.2.6.8 and 6.1.1.4'
S S 0.1246 0.1234 'International Tables Vol C Tables 4.2.6.8 and 6.1.1.4'
H H 0.0000 0.0000 'International Tables Vol C Tables 4.2.6.8 and 6.1.1.4'

loop_
_geom_angle_atom_site_label_1
_geom_angle_atom_site_label_2
_geom_angle_atom_site_label_3
_geom_angle
N1 C1 C2 107.33(11)
N1 C1 H1A 110.2
C2 C1 H1A 110.2
N1 C1 H1AB 110.2
C2 C1 H1AB 110.2
H1A C1 H1AB 108.5
C11 C2 C1 108.05(11)
C11 C2 C3 108.62(12)
C1 C2 C3 107.99(11)
C11 C2 H2 110.7
C1 C2 H2 110.7
C3 C2 H2 110.7
C2 C3 C4 109.33(11)
C2 C3 H3A 109.8
C4 C3 H3A 109.8
C2 C3 H3AB 109.8
C4 C3 H3AB 109.8
H3A C3 H3AB 108.3
C5 C4 C3 108.92(11)
C5 C4 H4A 109.9
C3 C4 H4A 109.9
C5 C4 H4AB 109.9
C3 C4 H4AB 109.9
H4A C4 H4AB 108.3
N1 C5 C6 109.75(10)
N1 C5 C4 105.39(11)
C6 C5 C4 107.46(11)
N1 C5 H5 111.3
C6 C5 H5 111.3
C4 C5 H5 111.3
C7 C6 C11 121.13(12)
C7 C6 C5 126.33(12)
C11 C6 C5 112.47(11)
C6 C7 C8 118.74(13)
C6 C7 H7 120.6
C8 C7 H7 120.6
C9 C8 C7 120.32(13)
C9 C8 H8 119.8
C7 C8 H8 119.8
C8 C9 C10 120.78(12)
C8 C9 H9 119.6
C10 C9 H9 119.6
C11 C10 C9 119.21(13)
C11 C10 H10 120.4
C9 C10 H10 120.4
C10 C11 C6 119.80(13)
C10 C11 C2 127.02(12)
C6 C11 C2 113.18(11)
C17 C12 C13 120.70(13)
C17 C12 S1 119.07(11)
C13 C12 S1 120.12(11)
C14 C13 C12 119.17(13)
C14 C13 H13 120.4
C12 C13 H13 120.4
C13 C14 C15 121.12(13)
C13 C14 H14 119.4
C15 C14 H14 119.4
C16 C15 C14 118.54(13)
C16 C15 C18 121.14(13)
C14 C15 C18 120.32(14)
C17 C16 C15 121.37(13)
C17 C16 H16 119.3
C15 C16 H16 119.3
C16 C17 C12 119.06(13)
C16 C17 H17 120.5
C12 C17 H17 120.5
C15 C18 H18A 109.5
C15 C18 H18B 109.5
H18A C18 H18B 109.5
C15 C18 H18C 109.5
H18A C18 H18C 109.5
H18B C18 H18C 109.5
C1 N1 C5 114.12(10)
C1 N1 S1 116.01(9)
C5 N1 S1 120.71(9)
O1 S1 O2 120.06(6)
O1 S1 N1 106.05(6)
O2 S1 N1 106.85(6)
O1 S1 C12 107.55(7)
O2 S1 C12 107.87(7)
N1 S1 C12 107.94(6)

loop_
_geom_bond_atom_site_label_1
_geom_bond_atom_site_label_2
_geom_bond_distance
C1 N1 1.4893(17)
C1 C2 1.5319(19)
C1 H1A 0.9900
C1 H1AB 0.9900
C2 C11 1.5042(19)
C2 C3 1.547(2)
C2 H2 1.0000
C3 C4 1.552(2)
C3 H3A 0.9900
C3 H3AB 0.9900
C4 C5 1.5426(19)
C4 H4A 0.9900
C4 H4AB 0.9900
C5 N1 1.4986(17)
C5 C6 1.5067(17)
C5 H5 1.0000
C6 C7 1.3886(18)
C6 C11 1.3983(18)
C7 C8 1.3969(19)
C7 H7 0.9500
C8 C9 1.389(2)
C8 H8 0.9500
C9 C10 1.394(2)
C9 H9 0.9500
C10 C11 1.3906(18)
C10 H10 0.9500
C12 C17 1.3932(19)
C12 C13 1.396(2)
C12 S1 1.7625(14)
C13 C14 1.388(2)
C13 H13 0.9500
C14 C15 1.397(2)
C14 H14 0.9500
C15 C16 1.393(2)
C15 C18 1.508(2)
C16 C17 1.388(2)
C16 H16 0.9500
C17 H17 0.9500
C18 H18A 0.9800
C18 H18B 0.9800
C18 H18C 0.9800
N1 S1 1.6296(12)
O1 S1 1.4381(11)
O2 S1 1.4414(11)

loop_
_geom_torsion_atom_site_label_1
_geom_torsion_atom_site_label_2
_geom_torsion_atom_site_label_3
_geom_torsion_atom_site_label_4
_geom_torsion
N1 C1 C2 C11 60.77(14)
N1 C1 C2 C3 -56.55(14)
C11 C2 C3 C4 -53.81(15)
C1 C2 C3 C4 63.14(15)
C2 C3 C4 C5 -4.06(16)
C3 C4 C5 N1 -56.94(13)
C3 C4 C5 C6 60.05(14)
N1 C5 C6 C7 -128.21(14)
C4 C5 C6 C7 117.68(14)
N1 C5 C6 C11 54.70(14)
C4 C5 C6 C11 -59.41(14)
C11 C6 C7 C8 -0.4(2)
C5 C6 C7 C8 -177.31(13)
C6 C7 C8 C9 -0.6(2)
C7 C8 C9 C10 0.6(2)
C8 C9 C10 C11 0.6(2)
C9 C10 C11 C6 -1.7(2)
C9 C10 C11 C2 178.10(13)
C7 C6 C11 C10 1.6(2)
C5 C6 C11 C10 178.86(12)
C7 C6 C11 C2 -178.18(12)
C5 C6 C11 C2 -0.92(16)
C1 C2 C11 C10 122.28(15)
C3 C2 C11 C10 -120.81(15)
C1 C2 C11 C6 -57.95(15)
C3 C2 C11 C6 58.96(15)
C17 C12 C13 C14 -0.5(2)
S1 C12 C13 C14 175.83(10)
C12 C13 C14 C15 -1.4(2)
C13 C14 C15 C16 1.9(2)
C13 C14 C15 C18 -178.22(13)
C14 C15 C16 C17 -0.6(2)
C18 C15 C16 C17 179.54(13)
C15 C16 C17 C12 -1.2(2)
C13 C12 C17 C16 1.80(19)
S1 C12 C17 C16 -174.59(10)
C2 C1 N1 C5 -7.61(15)
C2 C1 N1 S1 -154.85(9)
C6 C5 N1 C1 -49.22(14)
C4 C5 N1 C1 66.21(13)
C6 C5 N1 S1 96.34(11)
C4 C5 N1 S1 -148.23(9)
C1 N1 S1 O1 -47.67(10)
C5 N1 S1 O1 167.39(9)
C1 N1 S1 O2 -176.85(9)
C5 N1 S1 O2 38.21(11)
C1 N1 S1 C12 67.35(11)
C5 N1 S1 C12 -77.59(11)
C17 C12 S1 O1 -167.31(10)
C13 C12 S1 O1 16.27(13)
C17 C12 S1 O2 -36.47(12)
C13 C12 S1 O2 147.11(11)
C17 C12 S1 N1 78.66(11)
C13 C12 S1 N1 -97.76(11)
